data_7229300
loop_
_publ_author_name
'Hempe, M.'
'Reggelin, M.'

_publ_section_title
;
 Molecular packing and morphological stability of
 dihydro-indeno[1,2-b]fluorenes in the context of their substitution
 pattern
;
_journal_issue 75
_journal_name_full 'RSC Adv.'
_journal_page_first 47183
_journal_paper_doi 10.1039/C7RA09401A
_journal_volume 7
_journal_year 2017
_chemical_formula_moiety '6(C52 H62), O'
_chemical_formula_sum 'C312 H372 O'
_chemical_formula_weight 4138.07
_space_group_crystal_system trigonal
_space_group_IT_number 148
_space_group_name_Hall '-R 3'
_space_group_name_H-M_alt 'R -3 :H'
_symmetry_space_group_name_Hall '-R 3'
_symmetry_space_group_name_H-M 'R -3 :H'
_atom_sites_solution_hydrogens geom
_audit_creation_method SHELXL-2014/6
_audit_update_record
;
2017-08-14 deposited with the CCDC.
2017-10-06 downloaded from the CCDC.
;
_cell_angle_alpha 90
_cell_angle_beta 90
_cell_angle_gamma 120
_cell_formula_units_Z 3
_cell_length_a 43.677(2)
_cell_length_b 43.677(2)
_cell_length_c 12.140(1)
_cell_measurement_reflns_used 13943
_cell_measurement_temperature 293(2)
_cell_measurement_theta_max 27.84
_cell_measurement_theta_min 2.42
_cell_volume 20056(2)
_computing_cell_refinement
;
CrysAlis RED (Oxford Diffraction Ltd., 2009)
;
_computing_data_collection
;
CrysAlis CCD (Oxford Diffraction Ltd., 2009)
;
_computing_data_reduction
;
CrysAlis RED (Oxford Diffraction Ltd., 2009)
;
_computing_molecular_graphics 'PLATON (Spek, 2003)'
_computing_publication_material 'SHELXL-2014/6 (Sheldrick, 2014)'
_computing_structure_refinement 'SHELXL-2014/6 (Sheldrick, 2014)'
_computing_structure_solution 'SHELXL-2014 (Sheldrick, 2014)'
_diffrn_ambient_temperature 293(2)
_diffrn_measured_fraction_theta_full 0.991
_diffrn_measured_fraction_theta_max 0.996
_diffrn_measurement_device_type
;  
Oxford Diffraction Xcalibur (TM) Single Crystal X-ray Diffractometer 
with Sapphire CCD Detector.
;
_diffrn_measurement_method
;
Rotation method data acquisition using omega scans.
;
_diffrn_radiation_type MoK\a
_diffrn_radiation_wavelength 0.71073
_diffrn_reflns_av_R_equivalents 0.0928
_diffrn_reflns_av_unetI/netI 0.1088
_diffrn_reflns_Laue_measured_fraction_full 0.991
_diffrn_reflns_Laue_measured_fraction_max 0.996
_diffrn_reflns_limit_h_max 41
_diffrn_reflns_limit_h_min -52
_diffrn_reflns_limit_k_max 51
_diffrn_reflns_limit_k_min -52
_diffrn_reflns_limit_l_max 13
_diffrn_reflns_limit_l_min -14
_diffrn_reflns_number 25739
_diffrn_reflns_point_group_measured_fraction_full 0.991
_diffrn_reflns_point_group_measured_fraction_max 0.996
_diffrn_reflns_theta_full 25.242
_diffrn_reflns_theta_max 25.187
_diffrn_reflns_theta_min 2.468
_diffrn_source 'Enhance (Mo) X-ray Source'
_exptl_absorpt_coefficient_mu 0.058
_exptl_absorpt_correction_T_max 0.977
_exptl_absorpt_correction_T_min 0.972
_exptl_absorpt_correction_type multi-scan
_exptl_absorpt_process_details
;
CrysAlis RED, Oxford Diffraction Ltd., 2009
Empirical absorption correction using spherical harmonics,
implemented in SCALE3 ABSPACK scaling algorithm.
;
_exptl_crystal_colour orange
_exptl_crystal_density_diffrn 1.028
_exptl_crystal_description prism
_exptl_crystal_F_000 6756
_exptl_crystal_size_max 0.500
_exptl_crystal_size_mid 0.420
_exptl_crystal_size_min 0.400
_refine_diff_density_max 1.028
_refine_diff_density_min -0.324
_refine_diff_density_rms 0.055
_refine_ls_extinction_coef 0.00022(10)
_refine_ls_extinction_expression Fc^*^=kFc[1+0.001xFc^2^\l^3^/sin(2\q)]^-1/4^
_refine_ls_extinction_method SHELXL
_refine_ls_goodness_of_fit_ref 0.990
_refine_ls_hydrogen_treatment constr
_refine_ls_matrix_type full
_refine_ls_number_parameters 527
_refine_ls_number_reflns 8001
_refine_ls_number_restraints 113
_refine_ls_restrained_S_all 1.044
_refine_ls_R_factor_all 0.1763
_refine_ls_R_factor_gt 0.0910
_refine_ls_shift/su_max 0.001
_refine_ls_shift/su_mean 0.000
_refine_ls_structure_factor_coef Fsqd
_refine_ls_weighting_details 'w=1/[\s^2^(Fo^2^)+(0.1611P)^2^] where P=(Fo^2^+2Fc^2^)/3'
_refine_ls_weighting_scheme calc
_refine_ls_wR_factor_gt 0.2535
_refine_ls_wR_factor_ref 0.3180
_reflns_Friedel_coverage 0.000
_reflns_number_gt 3615
_reflns_number_total 8001
_reflns_threshold_expression 'I > 2\s(I)'
_cod_data_source_file c7ra09401a2.cif
_cod_data_source_block 1334m
_cod_database_code 7229300
_shelx_space_group_comment
;
The symmetry employed for this shelxl refinement is uniquely defined
by the following loop, which should always be used as a source of
symmetry information in preference to the above space-group names.
They are only intended as comments.
;
_shelx_estimated_absorpt_t_min 0.972
_shelx_estimated_absorpt_t_max 0.977
_shelxl_version_number 2014/6

loop_
_space_group_symop_operation_xyz
'x, y, z'
'-y, x-y, z'
'-x+y, -x, z'
'x+2/3, y+1/3, z+1/3'
'-y+2/3, x-y+1/3, z+1/3'
'-x+y+2/3, -x+1/3, z+1/3'
'x+1/3, y+2/3, z+2/3'
'-y+1/3, x-y+2/3, z+2/3'
'-x+y+1/3, -x+2/3, z+2/3'
'-x, -y, -z'
'y, -x+y, -z'
'x-y, x, -z'
'-x+2/3, -y+1/3, -z+1/3'
'y+2/3, -x+y+1/3, -z+1/3'
'x-y+2/3, x+1/3, -z+1/3'
'-x+1/3, -y+2/3, -z+2/3'
'y+1/3, -x+y+2/3, -z+2/3'
'x-y+1/3, x+2/3, -z+2/3'

loop_
_atom_site_label
_atom_site_type_symbol
_atom_site_fract_x
_atom_site_fract_y
_atom_site_fract_z
_atom_site_U_iso_or_equiv
_atom_site_adp_type
_atom_site_occupancy
_atom_site_site_symmetry_order
_atom_site_calc_flag
_atom_site_refinement_flags_posn
_atom_site_refinement_flags_adp
_atom_site_refinement_flags_occupancy
_atom_site_disorder_assembly
_atom_site_disorder_group
C1 C -0.00547(8) 0.14576(8) 0.0310(3) 0.0540(9) Uani 1 1 d . . . . .
C2 C 0.00395(9) 0.12004(9) 0.0845(3) 0.0572(9) Uani 1 1 d . . . . .
C3 C -0.01207(9) 0.08416(10) 0.0732(3) 0.0723(11) Uani 1 1 d . . . . .
H3 H -0.0316 0.0721 0.0273 0.087 Uiso 1 1 calc R U . . .
C4 C 0.00129(11) 0.06602(11) 0.1318(4) 0.0841(12) Uani 1 1 d . . . . .
H4 H -0.0096 0.0416 0.1253 0.101 Uiso 1 1 calc R U . . .
C5 C 0.03036(12) 0.08360(11) 0.1994(4) 0.0844(12) Uani 1 1 d . . . . .
H5 H 0.0390 0.0710 0.2371 0.101 Uiso 1 1 calc R U . . .
C6 C 0.04677(10) 0.12003(10) 0.2114(3) 0.0735(11) Uani 1 1 d . . . . .
H6 H 0.0663 0.1320 0.2574 0.088 Uiso 1 1 calc R U . . .
C7 C 0.03337(8) 0.13824(9) 0.1530(3) 0.0565(9) Uani 1 1 d . . . . .
C8 C 0.04557(8) 0.17616(8) 0.1473(3) 0.0525(9) Uani 1 1 d . . . . .
C9 C 0.07264(9) 0.20461(9) 0.2028(3) 0.0613(9) Uani 1 1 d . . . . .
H9 H 0.0863 0.2012 0.2548 0.074 Uiso 1 1 calc R U . . .
C10 C 0.07879(8) 0.23820(9) 0.1787(3) 0.0596(9) Uani 1 1 d . . . . .
C11 C 0.10520(9) 0.27338(9) 0.2324(3) 0.0636(10) Uani 1 1 d . . . . .
C12 C 0.10087(9) 0.29928(9) 0.1621(3) 0.0693(10) Uani 1 1 d . . . . .
C13 C 0.11874(10) 0.33577(10) 0.1679(4) 0.0843(12) Uani 1 1 d . . . . .
H13 H 0.1366 0.3475 0.2194 0.101 Uiso 1 1 calc R U . . .
C14 C 0.11005(12) 0.35421(12) 0.0983(4) 0.0979(14) Uani 1 1 d . . . . .
H14 H 0.1222 0.3788 0.1018 0.118 Uiso 1 1 calc R U . . .
C15 C 0.08316(13) 0.33717(12) 0.0212(4) 0.0970(14) Uani 1 1 d . . . . .
H15 H 0.0776 0.3505 -0.0257 0.116 Uiso 1 1 calc R U . . .
C16 C 0.06471(11) 0.30106(10) 0.0131(3) 0.0818(12) Uani 1 1 d . . . . .
H16 H 0.0468 0.2898 -0.0386 0.098 Uiso 1 1 calc R U . . .
C17 C 0.07347(9) 0.28171(9) 0.0840(3) 0.0634(10) Uani 1 1 d . . . . .
C18 C 0.05977(8) 0.24354(9) 0.0965(3) 0.0565(9) Uani 1 1 d . . . . .
C19 C 0.03206(8) 0.21480(8) 0.0427(3) 0.0568(9) Uani 1 1 d . . . . .
H19 H 0.0187 0.2182 -0.0104 0.068 Uiso 1 1 calc R U . . .
C20 C 0.02492(8) 0.18130(8) 0.0698(3) 0.0502(8) Uani 1 1 d . . . . .
C21 C -0.04102(8) 0.13896(9) 0.0846(3) 0.0549(9) Uani 1 1 d . . . . .
C22 C -0.04153(9) 0.15927(9) 0.1706(3) 0.0656(10) Uani 1 1 d . . . . .
H22 H -0.0206 0.1788 0.1941 0.079 Uiso 1 1 calc R U . . .
C23 C -0.07307(9) 0.15083(9) 0.2225(3) 0.0712(11) Uani 1 1 d . . . . .
H23 H -0.0727 0.1649 0.2806 0.085 Uiso 1 1 calc R U . . .
C24 C -0.10509(9) 0.12230(9) 0.1914(3) 0.0599(9) Uani 1 1 d . . . . .
C25 C -0.10376(9) 0.10269(9) 0.1039(3) 0.0678(10) Uani 1 1 d . . . . .
H25 H -0.1246 0.0832 0.0797 0.081 Uiso 1 1 calc R U . . .
C26 C -0.07252(8) 0.11100(8) 0.0515(3) 0.0622(10) Uani 1 1 d . . . . .
H26 H -0.0729 0.0973 -0.0077 0.075 Uiso 1 1 calc R U . . .
C27 C -0.00759(8) 0.14351(9) -0.0957(3) 0.0577(9) Uani 1 1 d . . . . .
C28 C -0.02759(9) 0.15398(10) -0.1554(3) 0.0701(10) Uani 1 1 d . . . . .
H28 H -0.0407 0.1623 -0.1188 0.084 Uiso 1 1 calc R U . . .
C29 C -0.02841(10) 0.15225(10) -0.2692(3) 0.0801(12) Uani 1 1 d . . . . .
H29 H -0.0428 0.1588 -0.3068 0.096 Uiso 1 1 calc R U . . .
C30 C -0.00888(10) 0.14128(10) -0.3298(3) 0.0740(11) Uani 1 1 d . U . . .
C31 C 0.01197(10) 0.13203(10) -0.2678(3) 0.0806(11) Uani 1 1 d . U . . .
H31 H 0.0262 0.1250 -0.3043 0.097 Uiso 1 1 calc R U . . .
C32 C 0.01250(9) 0.13287(9) -0.1536(3) 0.0691(10) Uani 1 1 d . . . . .
H32 H 0.0267 0.1261 -0.1156 0.083 Uiso 1 1 calc R U . . .
C33 C 0.14280(9) 0.27957(10) 0.2349(4) 0.0783(12) Uani 1 1 d . . . . .
H33A H 0.1577 0.3017 0.2728 0.094 Uiso 1 1 calc R U . . .
H33B H 0.1428 0.2609 0.2780 0.094 Uiso 1 1 calc R U . . .
C34 C 0.15909(10) 0.28090(10) 0.1246(4) 0.0840(12) Uani 1 1 d . . . . .
H34A H 0.1598 0.3000 0.0817 0.101 Uiso 1 1 calc R U . . .
H34B H 0.1442 0.2590 0.0857 0.101 Uiso 1 1 calc R U . . .
C35 C 0.19630(10) 0.28639(11) 0.1323(4) 0.0936(14) Uani 1 1 d . . . . .
H35A H 0.2112 0.3083 0.1712 0.112 Uiso 1 1 calc R U . . .
H35B H 0.1955 0.2673 0.1754 0.112 Uiso 1 1 calc R U . . .
C36 C 0.21286(13) 0.28772(14) 0.0220(4) 0.1133(16) Uani 1 1 d . U . . .
H36A H 0.1962 0.2674 -0.0206 0.136 Uiso 1 1 calc R U . . .
H36B H 0.2163 0.3086 -0.0167 0.136 Uiso 1 1 calc R U . . .
C37 C 0.24700(14) 0.28829(16) 0.0236(5) 0.136(2) Uani 1 1 d . U . . .
H37A H 0.2436 0.2670 0.0597 0.163 Uiso 1 1 calc R U . . .
H37B H 0.2637 0.3083 0.0674 0.163 Uiso 1 1 calc R U . . .
C38 C 0.26275(19) 0.2907(2) -0.0867(6) 0.179(3) Uani 1 1 d . . . . .
H38A H 0.2847 0.2909 -0.0785 0.269 Uiso 1 1 calc R U . . .
H38B H 0.2468 0.2706 -0.1303 0.269 Uiso 1 1 calc R U . . .
H38C H 0.2669 0.3120 -0.1226 0.269 Uiso 1 1 calc R U . . .
C39 C 0.09284(10) 0.27434(10) 0.3523(3) 0.0773(11) Uani 1 1 d . . . . .
H39A H 0.0935 0.2558 0.3943 0.093 Uiso 1 1 calc R U . . .
H39B H 0.1098 0.2967 0.3853 0.093 Uiso 1 1 calc R U . . .
C40 C 0.05626(11) 0.26993(12) 0.3642(3) 0.0937(13) Uani 1 1 d . . . . .
H40A H 0.0549 0.2874 0.3184 0.112 Uiso 1 1 calc R U . . .
H40B H 0.0390 0.2468 0.3369 0.112 Uiso 1 1 calc R U . . .
C41 C 0.04691(13) 0.27369(13) 0.4789(4) 0.1142(15) Uani 1 1 d . U . . .
H41A H 0.0465 0.2550 0.5229 0.137 Uiso 1 1 calc R U . . .
H41B H 0.0655 0.2960 0.5080 0.137 Uiso 1 1 calc R U . . .
C42 C 0.01279(16) 0.27262(17) 0.4940(6) 0.156(2) Uani 1 1 d . U . . .
H42A H -0.0059 0.2508 0.4625 0.188 Uiso 1 1 calc R U . . .
H42B H 0.0135 0.2921 0.4537 0.188 Uiso 1 1 calc R U . . .
C43 C 0.0032(2) 0.2750(2) 0.6218(7) 0.217(3) Uani 1 1 d . U . . .
H43A H -0.0062 0.2517 0.6540 0.261 Uiso 1 1 calc R U . . .
H43B H 0.0251 0.2906 0.6599 0.261 Uiso 1 1 calc R U . . .
C44 C -0.0196(3) 0.2862(3) 0.6430(10) 0.308(5) Uani 1 1 d . U . . .
H44A H -0.0229 0.2863 0.7212 0.462 Uiso 1 1 calc R U . . .
H44B H -0.0105 0.3097 0.6145 0.462 Uiso 1 1 calc R U . . .
H44C H -0.0419 0.2706 0.6086 0.462 Uiso 1 1 calc R U . . .
C45 C -0.13948(10) 0.11372(10) 0.2486(3) 0.0717(10) Uani 1 1 d D U . . .
C46 C -0.1369(4) 0.1266(4) 0.3644(9) 0.138(6) Uani 0.574(9) 1 d D U P A 1
H46A H -0.1153 0.1488 0.3729 0.207 Uiso 0.574(9) 1 calc R U P A 1
H46B H -0.1567 0.1298 0.3799 0.207 Uiso 0.574(9) 1 calc R U P A 1
H46C H -0.1369 0.1096 0.4145 0.207 Uiso 0.574(9) 1 calc R U P A 1
C47 C -0.1494(3) 0.1411(3) 0.2132(9) 0.104(3) Uani 0.574(9) 1 d D U P A 1
H47A H -0.1300 0.1644 0.2281 0.156 Uiso 0.574(9) 1 calc R U P A 1
H47B H -0.1545 0.1387 0.1357 0.156 Uiso 0.574(9) 1 calc R U P A 1
H47C H -0.1698 0.1375 0.2534 0.156 Uiso 0.574(9) 1 calc R U P A 1
C48 C -0.1712(4) 0.0798(3) 0.2212(16) 0.137(7) Uani 0.574(9) 1 d D U P A 1
H48A H -0.1701 0.0741 0.1454 0.206 Uiso 0.574(9) 1 calc R U P A 1
H48B H -0.1721 0.0615 0.2674 0.206 Uiso 0.574(9) 1 calc R U P A 1
H48C H -0.1919 0.0817 0.2328 0.206 Uiso 0.574(9) 1 calc R U P A 1
C46' C -0.1319(4) 0.1157(4) 0.3719(10) 0.090(4) Uani 0.426(9) 1 d D U P A 2
H46D H -0.1529 0.1104 0.4122 0.135 Uiso 0.426(9) 1 calc R U P A 2
H46E H -0.1248 0.0988 0.3906 0.135 Uiso 0.426(9) 1 calc R U P A 2
H46F H -0.1133 0.1390 0.3904 0.135 Uiso 0.426(9) 1 calc R U P A 2
C47' C -0.1625(4) 0.1222(5) 0.1684(13) 0.131(5) Uani 0.426(9) 1 d D U P A 2
H47D H -0.1842 0.1169 0.2041 0.197 Uiso 0.426(9) 1 calc R U P A 2
H47E H -0.1497 0.1468 0.1491 0.197 Uiso 0.426(9) 1 calc R U P A 2
H47F H -0.1676 0.1082 0.1029 0.197 Uiso 0.426(9) 1 calc R U P A 2
C48' C -0.1651(4) 0.0731(3) 0.2409(15) 0.076(4) Uani 0.426(9) 1 d D U P A 2
H48D H -0.1870 0.0671 0.2766 0.114 Uiso 0.426(9) 1 calc R U P A 2
H48E H -0.1695 0.0662 0.1649 0.114 Uiso 0.426(9) 1 calc R U P A 2
H48F H -0.1546 0.0609 0.2764 0.114 Uiso 0.426(9) 1 calc R U P A 2
C49 C -0.01071(13) 0.13907(13) -0.4553(4) 0.1008(15) Uani 1 1 d D U . . .
C50 C 0.0231(3) 0.1692(3) -0.5017(9) 0.131(4) Uani 0.574(9) 1 d D U P A 1
H50A H 0.0430 0.1684 -0.4714 0.196 Uiso 0.574(9) 1 calc R U P A 1
H50B H 0.0231 0.1671 -0.5804 0.196 Uiso 0.574(9) 1 calc R U P A 1
H50C H 0.0246 0.1913 -0.4827 0.196 Uiso 0.574(9) 1 calc R U P A 1
C51 C -0.0110(3) 0.1045(3) -0.4921(8) 0.143(4) Uani 0.574(9) 1 d D U P A 1
H51A H 0.0082 0.1035 -0.4573 0.214 Uiso 0.574(9) 1 calc R U P A 1
H51B H -0.0330 0.0843 -0.4710 0.214 Uiso 0.574(9) 1 calc R U P A 1
H51C H -0.0084 0.1047 -0.5707 0.214 Uiso 0.574(9) 1 calc R U P A 1
C52 C -0.0396(4) 0.1424(5) -0.5060(10) 0.170(5) Uani 0.574(9) 1 d D U P A 1
H52A H -0.0619 0.1238 -0.4794 0.256 Uiso 0.574(9) 1 calc R U P A 1
H52B H -0.0371 0.1649 -0.4870 0.256 Uiso 0.574(9) 1 calc R U P A 1
H52C H -0.0387 0.1406 -0.5846 0.256 Uiso 0.574(9) 1 calc R U P A 1
C51' C -0.0469(3) 0.1123(4) -0.4925(10) 0.129(5) Uani 0.426(9) 1 d D U P A 2
H51D H -0.0641 0.1134 -0.4459 0.194 Uiso 0.426(9) 1 calc R U P A 2
H51E H -0.0503 0.1172 -0.5672 0.194 Uiso 0.426(9) 1 calc R U P A 2
H51F H -0.0496 0.0892 -0.4883 0.194 Uiso 0.426(9) 1 calc R U P A 2
C52' C -0.0117(6) 0.1720(4) -0.4986(12) 0.150(6) Uani 0.426(9) 1 d D U P A 2
H52D H 0.0102 0.1930 -0.4819 0.225 Uiso 0.426(9) 1 calc R U P A 2
H52E H -0.0153 0.1701 -0.5769 0.225 Uiso 0.426(9) 1 calc R U P A 2
H52F H -0.0308 0.1733 -0.4638 0.225 Uiso 0.426(9) 1 calc R U P A 2
C50' C 0.0242(4) 0.1468(6) -0.5038(14) 0.156(6) Uani 0.426(9) 1 d D U P A 2
H50D H 0.0431 0.1654 -0.4628 0.234 Uiso 0.426(9) 1 calc R U P A 2
H50E H 0.0261 0.1259 -0.5004 0.234 Uiso 0.426(9) 1 calc R U P A 2
H50F H 0.0254 0.1539 -0.5792 0.234 Uiso 0.426(9) 1 calc R U P A 2
O1 O 0.0000 0.0000 -0.5000 0.315(7) Uani 1 6 d S TU P . .

loop_
_atom_site_aniso_label
_atom_site_aniso_U_11
_atom_site_aniso_U_22
_atom_site_aniso_U_33
_atom_site_aniso_U_23
_atom_site_aniso_U_13
_atom_site_aniso_U_12
C1 0.0494(19) 0.064(2) 0.049(2) -0.0001(16) -0.0023(15) 0.0280(17)
C2 0.054(2) 0.059(2) 0.057(2) 0.0054(17) 0.0046(17) 0.0277(18)
C3 0.068(2) 0.062(3) 0.082(3) 0.004(2) 0.000(2) 0.029(2)
C4 0.086(3) 0.065(3) 0.094(3) 0.003(2) 0.003(3) 0.032(2)
C5 0.099(3) 0.076(3) 0.090(3) 0.015(2) -0.003(3) 0.052(3)
C6 0.072(2) 0.080(3) 0.074(3) 0.008(2) -0.006(2) 0.043(2)
C7 0.056(2) 0.064(2) 0.050(2) 0.0059(17) 0.0043(17) 0.0301(18)
C8 0.0445(19) 0.057(2) 0.053(2) 0.0055(16) 0.0041(16) 0.0232(17)
C9 0.057(2) 0.068(2) 0.056(2) 0.0018(18) -0.0081(17) 0.0294(19)
C10 0.054(2) 0.062(2) 0.057(2) 0.0012(17) -0.0033(17) 0.0244(18)
C11 0.057(2) 0.054(2) 0.069(2) -0.0033(18) -0.0098(18) 0.0201(18)
C12 0.062(2) 0.061(2) 0.077(3) -0.001(2) -0.001(2) 0.024(2)
C13 0.078(3) 0.061(3) 0.099(3) -0.004(2) -0.008(2) 0.023(2)
C14 0.093(3) 0.068(3) 0.122(4) 0.009(3) 0.001(3) 0.032(3)
C15 0.124(4) 0.073(3) 0.108(4) 0.020(3) -0.001(3) 0.059(3)
C16 0.087(3) 0.068(3) 0.091(3) 0.013(2) -0.005(2) 0.039(2)
C17 0.058(2) 0.064(2) 0.061(2) 0.0015(19) 0.0009(18) 0.0250(19)
C18 0.051(2) 0.057(2) 0.059(2) 0.0048(17) -0.0019(17) 0.0249(18)
C19 0.053(2) 0.062(2) 0.055(2) 0.0029(17) -0.0040(16) 0.0289(18)
C20 0.0426(18) 0.055(2) 0.050(2) -0.0014(15) -0.0018(15) 0.0222(16)
C21 0.052(2) 0.060(2) 0.053(2) 0.0003(17) -0.0025(16) 0.0276(18)
C22 0.055(2) 0.066(2) 0.062(2) -0.0180(19) -0.0011(18) 0.0201(18)
C23 0.066(2) 0.073(2) 0.063(2) -0.015(2) 0.006(2) 0.026(2)
C24 0.058(2) 0.060(2) 0.057(2) 0.0001(18) 0.0030(18) 0.0263(18)
C25 0.054(2) 0.064(2) 0.072(3) -0.0121(19) 0.0005(19) 0.0194(18)
C26 0.052(2) 0.056(2) 0.067(2) -0.0154(18) 0.0060(18) 0.0179(18)
C27 0.049(2) 0.064(2) 0.050(2) -0.0072(17) -0.0011(16) 0.0203(18)
C28 0.069(2) 0.095(3) 0.057(2) 0.004(2) -0.0016(19) 0.050(2)
C29 0.072(3) 0.098(3) 0.062(3) 0.011(2) -0.006(2) 0.037(2)
C30 0.070(3) 0.074(3) 0.058(2) -0.0017(19) 0.0079(18) 0.021(2)
C31 0.078(3) 0.093(3) 0.069(3) -0.004(2) 0.013(2) 0.040(2)
C32 0.064(2) 0.081(3) 0.065(3) 0.000(2) 0.0076(19) 0.039(2)
C33 0.061(2) 0.068(2) 0.098(3) -0.017(2) -0.020(2) 0.026(2)
C34 0.070(3) 0.081(3) 0.094(3) -0.007(2) -0.008(2) 0.032(2)
C35 0.066(3) 0.082(3) 0.126(4) -0.013(3) -0.004(3) 0.032(2)
C36 0.100(3) 0.123(4) 0.120(4) 0.004(3) 0.004(3) 0.058(3)
C37 0.118(4) 0.158(5) 0.152(6) 0.012(4) 0.024(4) 0.085(4)
C38 0.222(7) 0.247(8) 0.133(6) 0.042(5) 0.053(5) 0.166(7)
C39 0.079(3) 0.069(2) 0.074(3) -0.009(2) -0.008(2) 0.029(2)
C40 0.090(3) 0.110(3) 0.077(3) 0.008(3) 0.005(2) 0.047(3)
C41 0.109(3) 0.119(4) 0.090(3) -0.005(3) 0.002(3) 0.039(3)
C42 0.140(3) 0.173(4) 0.162(3) 0.012(3) 0.016(3) 0.084(3)
C43 0.206(5) 0.239(5) 0.209(4) -0.034(4) 0.066(3) 0.113(4)
C44 0.301(8) 0.358(9) 0.333(9) -0.051(7) 0.084(6) 0.215(6)
C45 0.066(2) 0.071(2) 0.073(3) -0.0022(19) 0.0155(19) 0.030(2)
C46 0.128(8) 0.159(10) 0.104(5) -0.053(6) 0.023(5) 0.054(6)
C47 0.084(5) 0.113(6) 0.132(7) 0.015(5) 0.034(5) 0.063(5)
C48 0.109(9) 0.152(9) 0.152(10) -0.031(7) 0.007(6) 0.066(6)
C46' 0.078(7) 0.094(8) 0.087(7) 0.007(5) 0.045(5) 0.034(6)
C47' 0.111(8) 0.158(10) 0.147(9) 0.008(7) -0.013(6) 0.083(7)
C48' 0.044(5) 0.078(3) 0.080(7) 0.003(5) 0.037(5) 0.010(4)
C49 0.099(3) 0.104(4) 0.058(3) -0.001(3) 0.005(2) 0.020(3)
C50 0.159(8) 0.112(7) 0.078(6) 0.013(5) 0.027(5) 0.036(5)
C51 0.191(9) 0.138(7) 0.073(5) -0.036(5) -0.005(5) 0.063(6)
C52 0.173(9) 0.207(10) 0.123(8) 0.015(7) -0.027(6) 0.089(7)
C51' 0.130(9) 0.122(8) 0.071(7) -0.012(6) -0.013(6) 0.013(6)
C52' 0.174(10) 0.141(9) 0.113(9) 0.015(7) -0.015(7) 0.062(7)
C50' 0.147(7) 0.206(11) 0.115(9) -0.006(8) 0.034(6) 0.087(8)
O1 0.307(8) 0.307(8) 0.330(12) 0.000 0.000 0.154(4)

loop_
_atom_type_symbol
_atom_type_description
_atom_type_scat_dispersion_real
_atom_type_scat_dispersion_imag
_atom_type_scat_source
C C 0.0033 0.0016 'International Tables Vol C Tables 4.2.6.8 and 6.1.1.4'
H H 0.0000 0.0000 'International Tables Vol C Tables 4.2.6.8 and 6.1.1.4'
O O 0.0106 0.0060 'International Tables Vol C Tables 4.2.6.8 and 6.1.1.4'

loop_
_geom_angle_atom_site_label_1
_geom_angle_atom_site_label_2
_geom_angle_atom_site_label_3
_geom_angle
C2 C1 C20 101.6(2)
C2 C1 C27 114.1(3)
C20 C1 C27 111.5(3)
C2 C1 C21 106.9(2)
C20 C1 C21 109.8(2)
C27 C1 C21 112.3(2)
C3 C2 C7 120.7(3)
C3 C2 C1 129.2(3)
C7 C2 C1 110.2(3)
C2 C3 C4 118.8(4)
C2 C3 H3 120.6
C4 C3 H3 120.6
C5 C4 C3 121.2(4)
C5 C4 H4 119.4
C3 C4 H4 119.4
C4 C5 C6 120.3(4)
C4 C5 H5 119.8
C6 C5 H5 119.8
C5 C6 C7 118.5(4)
C5 C6 H6 120.8
C7 C6 H6 120.8
C6 C7 C2 120.5(3)
C6 C7 C8 130.5(3)
C2 C7 C8 109.0(3)
C9 C8 C20 120.8(3)
C9 C8 C7 130.9(3)
C20 C8 C7 108.3(3)
C10 C9 C8 118.3(3)
C10 C9 H9 120.9
C8 C9 H9 120.9
C9 C10 C18 120.9(3)
C9 C10 C11 128.6(3)
C18 C10 C11 110.5(3)
C12 C11 C33 114.0(3)
C12 C11 C10 101.5(3)
C33 C11 C10 113.0(3)
C12 C11 C39 109.5(3)
C33 C11 C39 109.5(3)
C10 C11 C39 109.1(3)
C13 C12 C17 119.8(4)
C13 C12 C11 128.9(4)
C17 C12 C11 111.3(3)
C14 C13 C12 119.5(4)
C14 C13 H13 120.3
C12 C13 H13 120.3
C13 C14 C15 121.1(4)
C13 C14 H14 119.4
C15 C14 H14 119.4
C16 C15 C14 121.2(4)
C16 C15 H15 119.4
C14 C15 H15 119.4
C15 C16 C17 118.4(4)
C15 C16 H16 120.8
C17 C16 H16 120.8
C16 C17 C12 120.1(3)
C16 C17 C18 132.5(3)
C12 C17 C18 107.5(3)
C10 C18 C19 120.5(3)
C10 C18 C17 109.0(3)
C19 C18 C17 130.5(3)
C20 C19 C18 118.6(3)
C20 C19 H19 120.7
C18 C19 H19 120.7
C19 C20 C8 120.8(3)
C19 C20 C1 128.8(3)
C8 C20 C1 110.3(3)
C26 C21 C22 117.7(3)
C26 C21 C1 120.4(3)
C22 C21 C1 121.7(3)
C21 C22 C23 120.5(3)
C21 C22 H22 119.8
C23 C22 H22 119.8
C24 C23 C22 122.6(3)
C24 C23 H23 118.7
C22 C23 H23 118.7
C23 C24 C25 115.6(3)
C23 C24 C45 121.7(3)
C25 C24 C45 122.7(3)
C26 C25 C24 122.2(3)
C26 C25 H25 118.9
C24 C25 H25 118.9
C21 C26 C25 121.4(3)
C21 C26 H26 119.3
C25 C26 H26 119.3
C32 C27 C28 117.5(3)
C32 C27 C1 120.2(3)
C28 C27 C1 122.1(3)
C27 C28 C29 120.7(4)
C27 C28 H28 119.6
C29 C28 H28 119.6
C30 C29 C28 123.2(4)
C30 C29 H29 118.4
C28 C29 H29 118.4
C29 C30 C31 114.9(4)
C29 C30 C49 122.1(4)
C31 C30 C49 123.0(4)
C32 C31 C30 122.6(4)
C32 C31 H31 118.7
C30 C31 H31 118.7
C27 C32 C31 121.0(4)
C27 C32 H32 119.5
C31 C32 H32 119.5
C34 C33 C11 115.9(3)
C34 C33 H33A 108.3
C11 C33 H33A 108.3
C34 C33 H33B 108.3
C11 C33 H33B 108.3
H33A C33 H33B 107.4
C33 C34 C35 113.5(4)
C33 C34 H34A 108.9
C35 C34 H34A 108.9
C33 C34 H34B 108.9
C35 C34 H34B 108.9
H34A C34 H34B 107.7
C36 C35 C34 113.9(4)
C36 C35 H35A 108.8
C34 C35 H35A 108.8
C36 C35 H35B 108.8
C34 C35 H35B 108.8
H35A C35 H35B 107.7
C37 C36 C35 116.7(5)
C37 C36 H36A 108.1
C35 C36 H36A 108.1
C37 C36 H36B 108.1
C35 C36 H36B 108.1
H36A C36 H36B 107.3
C36 C37 C38 114.7(6)
C36 C37 H37A 108.6
C38 C37 H37A 108.6
C36 C37 H37B 108.6
C38 C37 H37B 108.6
H37A C37 H37B 107.6
C37 C38 H38A 109.5
C37 C38 H38B 109.5
H38A C38 H38B 109.5
C37 C38 H38C 109.5
H38A C38 H38C 109.5
H38B C38 H38C 109.5
C40 C39 C11 116.2(3)
C40 C39 H39A 108.2
C11 C39 H39A 108.2
C40 C39 H39B 108.2
C11 C39 H39B 108.2
H39A C39 H39B 107.4
C41 C40 C39 113.9(4)
C41 C40 H40A 108.8
C39 C40 H40A 108.8
C41 C40 H40B 108.8
C39 C40 H40B 108.8
H40A C40 H40B 107.7
C42 C41 C40 116.2(4)
C42 C41 H41A 108.2
C40 C41 H41A 108.2
C42 C41 H41B 108.2
C40 C41 H41B 108.2
H41A C41 H41B 107.4
C41 C42 C43 113.8(6)
C41 C42 H42A 108.8
C43 C42 H42A 108.8
C41 C42 H42B 108.8
C43 C42 H42B 108.8
H42A C42 H42B 107.7
C44 C43 C42 118.1(9)
C44 C43 H43A 107.8
C42 C43 H43A 107.8
C44 C43 H43B 107.8
C42 C43 H43B 107.8
H43A C43 H43B 107.1
C43 C44 H44A 109.5
C43 C44 H44B 109.5
H44A C44 H44B 109.5
C43 C44 H44C 109.5
H44A C44 H44C 109.5
H44B C44 H44C 109.5
C48 C45 C46 116.6(10)
C48 C45 C24 117.3(8)
C46 C45 C24 117.1(7)
C48 C45 C47 103.5(8)
C46 C45 C47 88.2(9)
C24 C45 C47 108.1(4)
C24 C45 C46' 106.0(7)
C24 C45 C48' 108.1(6)
C46' C45 C48' 97.7(10)
C24 C45 C47' 109.1(7)
C46' C45 C47' 137.8(10)
C48' C45 C47' 93.0(10)
C45 C46 H46A 109.5
C45 C46 H46B 109.5
H46A C46 H46B 109.5
C45 C46 H46C 109.5
H46A C46 H46C 109.5
H46B C46 H46C 109.5
C45 C47 H47A 109.5
C45 C47 H47B 109.5
H47A C47 H47B 109.5
C45 C47 H47C 109.5
H47A C47 H47C 109.5
H47B C47 H47C 109.5
C45 C48 H48A 109.5
C45 C48 H48B 109.5
H48A C48 H48B 109.5
C45 C48 H48C 109.5
H48A C48 H48C 109.5
H48B C48 H48C 109.5
C45 C46' H46D 109.5
C45 C46' H46E 109.5
H46D C46' H46E 109.5
C45 C46' H46F 109.5
H46D C46' H46F 109.5
H46E C46' H46F 109.5
C45 C47' H47D 109.5
C45 C47' H47E 109.5
H47D C47' H47E 109.5
C45 C47' H47F 109.5
H47D C47' H47F 109.5
H47E C47' H47F 109.5
C45 C48' H48D 109.5
C45 C48' H48E 109.5
H48D C48' H48E 109.5
C45 C48' H48F 109.5
H48D C48' H48F 109.5
H48E C48' H48F 109.5
C51' C49 C50' 127.9(10)
C52 C49 C50 105.7(9)
C52 C49 C30 115.5(7)
C51' C49 C30 110.7(6)
C50' C49 C30 111.2(8)
C50 C49 C30 108.6(5)
C51' C49 C52' 96.5(10)
C50' C49 C52' 99.0(11)
C30 C49 C52' 107.7(6)
C52 C49 C51 112.3(9)
C50 C49 C51 105.5(7)
C30 C49 C51 108.7(5)
C49 C50 H50A 109.5
C49 C50 H50B 109.5
H50A C50 H50B 109.5
C49 C50 H50C 109.5
H50A C50 H50C 109.5
H50B C50 H50C 109.5
C49 C51 H51A 109.5
C49 C51 H51B 109.5
H51A C51 H51B 109.5
C49 C51 H51C 109.5
H51A C51 H51C 109.5
H51B C51 H51C 109.5
C49 C52 H52A 109.5
C49 C52 H52B 109.5
H52A C52 H52B 109.5
C49 C52 H52C 109.5
H52A C52 H52C 109.5
H52B C52 H52C 109.5
C49 C51' H51D 109.5
C49 C51' H51E 109.5
H51D C51' H51E 109.5
C49 C51' H51F 109.5
H51D C51' H51F 109.5
H51E C51' H51F 109.5
C49 C52' H52D 109.5
C49 C52' H52E 109.5
H52D C52' H52E 109.5
C49 C52' H52F 109.5
H52D C52' H52F 109.5
H52E C52' H52F 109.5
C49 C50' H50D 109.5
C49 C50' H50E 109.5
H50D C50' H50E 109.5
C49 C50' H50F 109.5
H50D C50' H50F 109.5
H50E C50' H50F 109.5

loop_
_geom_bond_atom_site_label_1
_geom_bond_atom_site_label_2
_geom_bond_distance
C1 C2 1.522(4)
C1 C20 1.527(4)
C1 C27 1.542(4)
C1 C21 1.569(4)
C2 C3 1.366(5)
C2 C7 1.397(4)
C3 C4 1.392(5)
C3 H3 0.9300
C4 C5 1.378(5)
C4 H4 0.9300
C5 C6 1.388(5)
C5 H5 0.9300
C6 C7 1.394(4)
C6 H6 0.9300
C7 C8 1.466(4)
C8 C9 1.388(4)
C8 C20 1.397(4)
C9 C10 1.384(4)
C9 H9 0.9300
C10 C18 1.391(4)
C10 C11 1.531(4)
C11 C12 1.503(5)
C11 C33 1.525(5)
C11 C39 1.560(5)
C12 C13 1.382(5)
C12 C17 1.415(5)
C13 C14 1.347(5)
C13 H13 0.9300
C14 C15 1.391(6)
C14 H14 0.9300
C15 C16 1.369(5)
C15 H15 0.9300
C16 C17 1.387(5)
C16 H16 0.9300
C17 C18 1.470(5)
C18 C19 1.396(4)
C19 C20 1.375(4)
C19 H19 0.9300
C21 C26 1.366(4)
C21 C22 1.378(4)
C22 C23 1.387(4)
C22 H22 0.9300
C23 C24 1.382(4)
C23 H23 0.9300
C24 C25 1.383(4)
C24 C45 1.522(5)
C25 C26 1.380(4)
C25 H25 0.9300
C26 H26 0.9300
C27 C32 1.374(4)
C27 C28 1.377(4)
C28 C29 1.383(5)
C28 H28 0.9300
C29 C30 1.380(5)
C29 H29 0.9300
C30 C31 1.388(5)
C30 C49 1.526(6)
C31 C32 1.386(5)
C31 H31 0.9300
C32 H32 0.9300
C33 C34 1.503(5)
C33 H33A 0.9700
C33 H33B 0.9700
C34 C35 1.522(5)
C34 H34A 0.9700
C34 H34B 0.9700
C35 C36 1.509(6)
C35 H35A 0.9700
C35 H35B 0.9700
C36 C37 1.479(6)
C36 H36A 0.9700
C36 H36B 0.9700
C37 C38 1.485(7)
C37 H37A 0.9700
C37 H37B 0.9700
C38 H38A 0.9600
C38 H38B 0.9600
C38 H38C 0.9600
C39 C40 1.517(5)
C39 H39A 0.9700
C39 H39B 0.9700
C40 C41 1.484(6)
C40 H40A 0.9700
C40 H40B 0.9700
C41 C42 1.479(7)
C41 H41A 0.9700
C41 H41B 0.9700
C42 C43 1.624(9)
C42 H42A 0.9700
C42 H42B 0.9700
C43 C44 1.336(10)
C43 H43A 0.9700
C43 H43B 0.9700
C44 H44A 0.9600
C44 H44B 0.9600
C44 H44C 0.9600
C45 C48 1.473(11)
C45 C46 1.496(10)
C45 C47 1.522(8)
C45 C46' 1.525(12)
C45 C48' 1.558(11)
C45 C47' 1.572(12)
C46 H46A 0.9600
C46 H46B 0.9600
C46 H46C 0.9600
C47 H47A 0.9600
C47 H47B 0.9600
C47 H47C 0.9600
C48 H48A 0.9600
C48 H48B 0.9600
C48 H48C 0.9600
C46' H46D 0.9600
C46' H46E 0.9600
C46' H46F 0.9600
C47' H47D 0.9600
C47' H47E 0.9600
C47' H47F 0.9600
C48' H48D 0.9600
C48' H48E 0.9600
C48' H48F 0.9600
C49 C52 1.476(11)
C49 C51' 1.489(11)
C49 C50' 1.506(12)
C49 C50 1.512(9)
C49 C52' 1.554(13)
C49 C51 1.568(9)
C50 H50A 0.9600
C50 H50B 0.9600
C50 H50C 0.9600
C51 H51A 0.9600
C51 H51B 0.9600
C51 H51C 0.9600
C52 H52A 0.9600
C52 H52B 0.9600
C52 H52C 0.9600
C51' H51D 0.9600
C51' H51E 0.9600
C51' H51F 0.9600
C52' H52D 0.9600
C52' H52E 0.9600
C52' H52F 0.9600
C50' H50D 0.9600
C50' H50E 0.9600
C50' H50F 0.9600

loop_
_geom_torsion_atom_site_label_1
_geom_torsion_atom_site_label_2
_geom_torsion_atom_site_label_3
_geom_torsion_atom_site_label_4
_geom_torsion
C20 C1 C2 C3 -174.6(3)
C27 C1 C2 C3 -54.5(4)
C21 C1 C2 C3 70.3(4)
C20 C1 C2 C7 5.4(3)
C27 C1 C2 C7 125.5(3)
C21 C1 C2 C7 -109.7(3)
C7 C2 C3 C4 0.4(5)
C1 C2 C3 C4 -179.5(3)
C2 C3 C4 C5 -0.7(6)
C3 C4 C5 C6 0.8(6)
C4 C5 C6 C7 -0.6(6)
C5 C6 C7 C2 0.3(5)
C5 C6 C7 C8 -178.2(3)
C3 C2 C7 C6 -0.3(5)
C1 C2 C7 C6 179.7(3)
C3 C2 C7 C8 178.6(3)
C1 C2 C7 C8 -1.5(4)
C6 C7 C8 C9 -4.2(6)
C2 C7 C8 C9 177.1(3)
C6 C7 C8 C20 175.0(3)
C2 C7 C8 C20 -3.7(4)
C20 C8 C9 C10 -0.5(5)
C7 C8 C9 C10 178.6(3)
C8 C9 C10 C18 -3.8(5)
C8 C9 C10 C11 176.0(3)
C9 C10 C11 C12 174.9(3)
C18 C10 C11 C12 -5.2(4)
C9 C10 C11 C33 52.4(5)
C18 C10 C11 C33 -127.7(3)
C9 C10 C11 C39 -69.5(5)
C18 C10 C11 C39 110.3(3)
C33 C11 C12 C13 -55.9(5)
C10 C11 C12 C13 -177.7(4)
C39 C11 C12 C13 67.2(5)
C33 C11 C12 C17 126.4(3)
C10 C11 C12 C17 4.6(4)
C39 C11 C12 C17 -110.6(3)
C17 C12 C13 C14 -0.6(6)
C11 C12 C13 C14 -178.1(4)
C12 C13 C14 C15 0.6(7)
C13 C14 C15 C16 -0.3(7)
C14 C15 C16 C17 0.0(6)
C15 C16 C17 C12 0.0(6)
C15 C16 C17 C18 -179.0(4)
C13 C12 C17 C16 0.3(6)
C11 C12 C17 C16 178.2(3)
C13 C12 C17 C18 179.5(3)
C11 C12 C17 C18 -2.5(4)
C9 C10 C18 C19 5.3(5)
C11 C10 C18 C19 -174.5(3)
C9 C10 C18 C17 -176.1(3)
C11 C10 C18 C17 4.0(4)
C16 C17 C18 C10 178.1(4)
C12 C17 C18 C10 -1.0(4)
C16 C17 C18 C19 -3.5(6)
C12 C17 C18 C19 177.4(3)
C10 C18 C19 C20 -2.4(5)
C17 C18 C19 C20 179.4(3)
C18 C19 C20 C8 -1.8(5)
C18 C19 C20 C1 174.2(3)
C9 C8 C20 C19 3.3(5)
C7 C8 C20 C19 -176.0(3)
C9 C8 C20 C1 -173.4(3)
C7 C8 C20 C1 7.3(3)
C2 C1 C20 C19 175.8(3)
C27 C1 C20 C19 53.9(4)
C21 C1 C20 C19 -71.3(4)
C2 C1 C20 C8 -7.8(3)
C27 C1 C20 C8 -129.7(3)
C21 C1 C20 C8 105.1(3)
C2 C1 C21 C26 -79.0(4)
C20 C1 C21 C26 171.7(3)
C27 C1 C21 C26 46.9(4)
C2 C1 C21 C22 96.8(4)
C20 C1 C21 C22 -12.6(4)
C27 C1 C21 C22 -137.3(3)
C26 C21 C22 C23 1.3(5)
C1 C21 C22 C23 -174.6(3)
C21 C22 C23 C24 -0.2(6)
C22 C23 C24 C25 -0.5(5)
C22 C23 C24 C45 -179.3(3)
C23 C24 C25 C26 0.2(5)
C45 C24 C25 C26 179.0(3)
C22 C21 C26 C25 -1.7(5)
C1 C21 C26 C25 174.2(3)
C24 C25 C26 C21 1.0(6)
C2 C1 C27 C32 -28.7(4)
C20 C1 C27 C32 85.7(4)
C21 C1 C27 C32 -150.5(3)
C2 C1 C27 C28 155.4(3)
C20 C1 C27 C28 -90.2(4)
C21 C1 C27 C28 33.6(4)
C32 C27 C28 C29 2.8(5)
C1 C27 C28 C29 178.8(3)
C27 C28 C29 C30 -2.1(6)
C28 C29 C30 C31 -0.1(6)
C28 C29 C30 C49 179.0(4)
C29 C30 C31 C32 1.6(6)
C49 C30 C31 C32 -177.6(4)
C28 C27 C32 C31 -1.3(5)
C1 C27 C32 C31 -177.4(3)
C30 C31 C32 C27 -0.9(6)
C12 C11 C33 C34 -54.5(4)
C10 C11 C33 C34 60.7(4)
C39 C11 C33 C34 -177.6(3)
C11 C33 C34 C35 -178.8(3)
C33 C34 C35 C36 179.9(4)
C34 C35 C36 C37 -172.2(4)
C35 C36 C37 C38 -178.3(5)
C12 C11 C39 C40 52.1(4)
C33 C11 C39 C40 177.9(3)
C10 C11 C39 C40 -58.1(4)
C11 C39 C40 C41 -175.7(4)
C39 C40 C41 C42 175.1(4)
C40 C41 C42 C43 177.3(5)
C41 C42 C43 C44 157.6(8)
C23 C24 C45 C48 -170.7(9)
C25 C24 C45 C48 10.6(10)
C23 C24 C45 C46 -24.5(9)
C25 C24 C45 C46 156.7(8)
C23 C24 C45 C47 72.9(6)
C25 C24 C45 C47 -105.8(6)
C23 C24 C45 C46' -47.1(8)
C25 C24 C45 C46' 134.2(7)
C23 C24 C45 C48' -151.1(9)
C25 C24 C45 C48' 30.2(10)
C23 C24 C45 C47' 109.1(9)
C25 C24 C45 C47' -69.7(9)
C29 C30 C49 C52 -11.8(11)
C31 C30 C49 C52 167.3(10)
C29 C30 C49 C51' -63.6(10)
C31 C30 C49 C51' 115.4(9)
C29 C30 C49 C50' 148.1(10)
C31 C30 C49 C50' -32.9(11)
C29 C30 C49 C50 106.6(8)
C31 C30 C49 C50 -74.3(8)
C29 C30 C49 C52' 40.7(10)
C31 C30 C49 C52' -140.3(9)
C29 C30 C49 C51 -139.1(6)
C31 C30 C49 C51 40.0(7)
